data_4023251
loop_
_publ_author_name
'Pierre-Lo\"ic Saaidi'
'Mathieu Guyonnet'
'Erwann Jeanneau'
'Paul Fleurat-Lessard'
'Jens Hasserodt'

_publ_contact_author_address
;Centre de Diffractom\'etrie Henri Longchambon
Universit\'e Claude Bernard Lyon1
43 boulevard du 11 novembre 1918
F-69622 Villeurbanne cedex
France
;
_publ_contact_author_email erwann.jeanneau@univ-lyon1.fr
_publ_contact_author_fax '+33 472 431 160'
_publ_contact_author_name 'Erwann Jeanneau'
_publ_contact_author_phone '+33 472 431 859'
_publ_section_title
;
 Trimerization Products of Trifluoroacetone: Critical Solvent Effect
 on Position and Kinetics of Anomeric Equilibria
;
_journal_name_full 'Journal of Organic Chemistry'
_journal_page_first 1209
_journal_page_last 1216
_journal_paper_doi 10.1021/jo701669p
_journal_volume 73
_journal_year 2008
_chemical_formula_moiety 'C9 H9 F9 O3'
_chemical_formula_sum 'C9 H9 F9 O3'
_chemical_formula_weight 336.15
_space_group_IT_number 14
_symmetry_cell_setting monoclinic
_symmetry_space_group_name_Hall '-P 2yn'
_symmetry_space_group_name_H-M 'P 1 21/n 1'
_atom_sites_solution_hydrogens geom
_atom_sites_solution_primary direct
_audit_creation_date 07-04-24
_audit_creation_method CRYSTALS_ver_12.84
_cell_angle_alpha 90
_cell_angle_beta 97.628(2)
_cell_angle_gamma 90
_cell_formula_units_Z 4
_cell_length_a 7.9014(2)
_cell_length_b 9.5107(3)
_cell_length_c 16.5051(5)
_cell_measurement_reflns_used 2527
_cell_measurement_temperature 150
_cell_measurement_theta_max 27.878
_cell_measurement_theta_min 0.679
_cell_volume 1229.35(6)
_computing_cell_refinement 'DENZO/SCALEPACK (Otwinowski & Minor, 1997)'
_computing_data_collection 'COLLECT (Nonius, 1997-2001).'
_computing_data_reduction 'DENZO/SCALEPACK (Otwinowski & Minor, 1997)'
_computing_molecular_graphics 'CAMERON (Watkin et al., 1996)'
_computing_publication_material 'CRYSTALS (Betteridge et al., 2003)'
_computing_structure_refinement 'CRYSTALS (Betteridge et al., 2003)'
_computing_structure_solution 'SIR97 (Altomare et al., 1999)'
_diffrn_ambient_temperature 150
_diffrn_measured_fraction_theta_full 0.994
_diffrn_measured_fraction_theta_max 0.992
_diffrn_measurement_device 'Nonius KappaCCD'
_diffrn_measurement_device_type Area
_diffrn_measurement_method '\f & \w scans'
_diffrn_radiation_monochromator graphite
_diffrn_radiation_type 'Mo K\a'
_diffrn_radiation_wavelength 0.71069
_diffrn_reflns_av_R_equivalents 0.013
_diffrn_reflns_limit_h_max 10
_diffrn_reflns_limit_h_min -10
_diffrn_reflns_limit_k_max 12
_diffrn_reflns_limit_k_min -11
_diffrn_reflns_limit_l_max 21
_diffrn_reflns_limit_l_min -21
_diffrn_reflns_number 5047
_diffrn_reflns_theta_full 25.933
_diffrn_reflns_theta_max 27.885
_diffrn_reflns_theta_min 2.477
_diffrn_standards_number 0
_exptl_absorpt_coefficient_mu 0.218
_exptl_absorpt_correction_type none
_exptl_crystal_colour colorless
_exptl_crystal_density_diffrn 1.816
_exptl_crystal_density_method 'not measured'
_exptl_crystal_description block
_exptl_crystal_F_000 672
_exptl_crystal_size_max 0.42
_exptl_crystal_size_mid 0.34
_exptl_crystal_size_min 0.31
_refine_diff_density_max 0.27
_refine_diff_density_min -0.20
_refine_ls_extinction_method None
_refine_ls_goodness_of_fit_ref 1.1379
_refine_ls_hydrogen_treatment constr
_refine_ls_matrix_type full
_refine_ls_number_parameters 190
_refine_ls_number_reflns 2411
_refine_ls_number_restraints 0
_refine_ls_R_factor_all 0.0435
_refine_ls_R_factor_gt 0.0353
_refine_ls_shift/su_max 0.000500
_refine_ls_structure_factor_coef F
_refine_ls_weighting_details
;
 Method, part 1, Chebychev polynomial, (Watkin, 1994, Prince, 1982) 
 [weight] = 1.0/[A~0~*T~0~(x)+A~1~*T~1~(x) ... +A~n-1~]*T~n-1~(x)] 
 where A~i~ are the Chebychev coefficients listed below and x= Fcalc/Fmax 
 Method = Robust Weighting (Prince, 1982) 
 W = [weight] * [1-(deltaF/6*sigmaF)^2^]^2^ 
 A~i~ are: 
 0.658 0.275 0.277 
;
_refine_ls_weighting_scheme calc
_refine_ls_wR_factor_all 0.0448
_refine_ls_wR_factor_gt 0.0384
_refine_ls_wR_factor_ref 0.0384
_reflns_limit_h_max 10
_reflns_limit_h_min -10
_reflns_limit_k_max 12
_reflns_limit_k_min 0
_reflns_limit_l_max 21
_reflns_limit_l_min 0
_reflns_number_gt 2411
_reflns_number_total 2912
_reflns_threshold_expression I>2.0\s(I)
_oxford_diffrn_Wilson_B_factor 0.00
_oxford_diffrn_Wilson_scale 0.00
_oxford_refine_ls_r_factor_ref 0.0353
_oxford_refine_ls_scale 1.0231(17)
_oxford_reflns_number_all 2905
_oxford_reflns_threshold_expression_ref I>2.0\s(I)
_cod_data_source_file jo701669p-File004.cif
_cod_data_source_block
;
;
_cod_depositor_comments
;
The following automatic conversions were performed:
'_symmetry_cell_setting' value 'Monoclinic' changed to 'monoclinic'
according to '/home/saulius/struct/CIF-dictionaries/cif_core.dic'
dictionary named 'cif_core.dic' version 2.4.1 from 2010-06-29.

Automatic conversion script
Id: cif_fix_enum 1527 2010-12-29 10:47:43Z saulius 
;
_cod_original_sg_symbol_H-M 'P 21/n'
_cod_database_code 4023251

loop_
_symmetry_equiv_pos_as_xyz
x,y,z
-x,-y,-z
-x+1/2,y+1/2,-z+1/2
x+1/2,-y+1/2,z+1/2

loop_
_atom_site_label
_atom_site_type_symbol
_atom_site_fract_x
_atom_site_fract_y
_atom_site_fract_z
_atom_site_U_iso_or_equiv
_atom_site_occupancy
_atom_site_adp_type
_atom_site_refinement_flags_posn
_atom_site_refinement_flags_adp
_atom_site_refinement_flags_occupancy
_atom_site_disorder_assembly
_atom_site_disorder_group
_oxford_atom_site_special_shape
_atom_site_attached_hydrogens
F1 F 0.37635(12) 0.26991(8) 0.65582(5) 0.0365 1.0000 Uani . . . . . . .
F2 F 0.16571(12) 0.33936(9) 0.56863(5) 0.0376 1.0000 Uani . . . . . . .
F3 F 0.42360(12) 0.36227(9) 0.54160(5) 0.0383 1.0000 Uani . . . . . . .
F4 F 0.07319(13) 0.86746(11) 0.52269(7) 0.0521 1.0000 Uani . . . . . . .
F5 F 0.26131(14) 1.01367(9) 0.57923(7) 0.0495 1.0000 Uani . . . . . . .
F6 F 0.32305(15) 0.87418(11) 0.48449(6) 0.0494 1.0000 Uani . . . . . . .
F7 F 0.83477(12) 0.78515(12) 0.70862(7) 0.0503 1.0000 Uani . . . . . . .
F8 F 0.78974(11) 0.62887(12) 0.61379(6) 0.0478 1.0000 Uani . . . . . . .
F9 F 0.83913(12) 0.56521(12) 0.73919(6) 0.0496 1.0000 Uani . . . . . . .
C1 C 0.32501(18) 0.37016(14) 0.60145(8) 0.0275 1.0000 Uani . . . . . . .
C2 C 0.33305(15) 0.51646(13) 0.64100(7) 0.0222 1.0000 Uani . . . . . . .
C3 C 0.26035(16) 0.62717(13) 0.57945(8) 0.0237 1.0000 Uani . . . . . . .
C4 C 0.30016(16) 0.77375(13) 0.61468(8) 0.0243 1.0000 Uani . . . . . . .
C5 C 0.2388(2) 0.88313(15) 0.54970(9) 0.0354 1.0000 Uani . . . . . . .
C6 C 0.49176(16) 0.78989(13) 0.64048(8) 0.0244 1.0000 Uani . . . . . . .
C7 C 0.56808(16) 0.67090(14) 0.69668(8) 0.0251 1.0000 Uani . . . . . . .
C8 C 0.75908(18) 0.66151(17) 0.68927(9) 0.0349 1.0000 Uani . . . . . . .
C9 C 0.54890(19) 0.69136(16) 0.78675(8) 0.0327 1.0000 Uani . . . . . . .
O1 O 0.50837(11) 0.53394(9) 0.66797(5) 0.0253 1.0000 Uani . . . . . . .
O3 O 0.20528(12) 0.80377(11) 0.68015(6) 0.0314 1.0000 Uani . . . . . . .
O2 O 0.23200(12) 0.51737(10) 0.70463(6) 0.0274 1.0000 Uani . . . . . . .
H31 H 0.1368 0.6140 0.5664 0.0277 1.0000 Uiso R . . . . . .
H32 H 0.3131 0.6167 0.5305 0.0282 1.0000 Uiso R . . . . . .
H61 H 0.5463 0.7895 0.5911 0.0309 1.0000 Uiso R . . . . . .
H62 H 0.5129 0.8788 0.6677 0.0293 1.0000 Uiso R . . . . . .
H91 H 0.5965 0.6099 0.8177 0.0477 1.0000 Uiso R . . . . . .
H92 H 0.4285 0.7014 0.7928 0.0460 1.0000 Uiso R . . . . . .
H93 H 0.6109 0.7747 0.8064 0.0494 1.0000 Uiso R . . . . . .
H1 H 0.2653 0.4559 0.7382 0.0431 1.0000 Uiso R . . . . . .
H2 H 0.1734 0.7331 0.6990 0.0482 1.0000 Uiso R . . . . . .

loop_
_atom_site_aniso_label
_atom_site_aniso_U_11
_atom_site_aniso_U_22
_atom_site_aniso_U_33
_atom_site_aniso_U_23
_atom_site_aniso_U_13
_atom_site_aniso_U_12
F1 0.0510(5) 0.0223(4) 0.0361(4) 0.0013(3) 0.0050(4) 0.0012(4)
F2 0.0397(5) 0.0328(4) 0.0389(5) -0.0064(4) -0.0006(4) -0.0121(4)
F3 0.0506(5) 0.0328(4) 0.0348(4) -0.0086(4) 0.0184(4) -0.0024(4)
F4 0.0428(5) 0.0395(5) 0.0655(7) 0.0062(5) -0.0248(5) 0.0069(4)
F5 0.0627(6) 0.0224(4) 0.0580(6) -0.0005(4) -0.0119(5) 0.0043(4)
F6 0.0722(7) 0.0413(5) 0.0335(5) 0.0131(4) 0.0024(5) 0.0039(5)
F7 0.0281(4) 0.0540(6) 0.0667(7) -0.0039(5) -0.0014(4) -0.0146(4)
F8 0.0295(4) 0.0715(7) 0.0444(5) -0.0045(5) 0.0126(4) 0.0025(4)
F9 0.0293(4) 0.0602(6) 0.0565(6) 0.0077(5) -0.0047(4) 0.0143(4)
C1 0.0326(7) 0.0245(6) 0.0262(6) -0.0008(5) 0.0070(5) -0.0027(5)
C2 0.0222(6) 0.0223(6) 0.0225(5) -0.0010(4) 0.0041(4) -0.0019(4)
C3 0.0235(6) 0.0245(6) 0.0223(6) -0.0012(5) -0.0002(4) -0.0016(5)
C4 0.0238(6) 0.0236(6) 0.0247(6) -0.0016(5) 0.0006(5) 0.0025(5)
C5 0.0403(8) 0.0246(7) 0.0384(8) 0.0005(6) -0.0061(6) 0.0017(6)
C6 0.0242(6) 0.0217(6) 0.0265(6) -0.0007(5) 0.0007(5) -0.0025(5)
C7 0.0205(6) 0.0268(6) 0.0271(6) -0.0015(5) -0.0007(5) -0.0004(5)
C8 0.0237(6) 0.0427(8) 0.0373(7) 0.0004(6) 0.0003(5) -0.0003(6)
C9 0.0341(7) 0.0379(8) 0.0247(6) -0.0035(5) -0.0019(5) 0.0005(6)
O1 0.0223(4) 0.0235(4) 0.0294(4) -0.0016(4) 0.0010(3) 0.0012(3)
O3 0.0284(5) 0.0326(5) 0.0340(5) -0.0078(4) 0.0071(4) 0.0036(4)
O2 0.0293(5) 0.0297(5) 0.0248(4) 0.0013(4) 0.0090(4) -0.0008(4)

loop_
_atom_type_symbol
_atom_type_scat_dispersion_real
_atom_type_scat_dispersion_imag
_atom_type_scat_Cromer_Mann_a1
_atom_type_scat_Cromer_Mann_b1
_atom_type_scat_Cromer_Mann_a2
_atom_type_scat_Cromer_Mann_b2
_atom_type_scat_Cromer_Mann_a3
_atom_type_scat_Cromer_Mann_b3
_atom_type_scat_Cromer_Mann_a4
_atom_type_scat_Cromer_Mann_b4
_atom_type_scat_Cromer_Mann_c
_atom_type_scat_source
C 0.0033 0.0016 2.3100 20.8439 1.0200 10.2075 1.5886 0.5687 0.8650 51.6512 0.2156 'International Tables Vol C 4.2.6.8 and 6.1.1.4'
H 0.0000 0.0000 0.4930 10.5109 0.3229 26.1257 0.1402 3.1424 0.0408 57.7998 0.0030 'International Tables Vol C 4.2.6.8 and 6.1.1.4'
N 0.0061 0.0033 12.2126 0.0057 3.1322 9.8933 2.0125 28.9975 1.1663 0.5826 -11.5290 'International Tables Vol C 4.2.6.8 and 6.1.1.4'
O 0.0106 0.0060 3.0485 13.2771 2.2868 5.7011 1.5463 0.3239 0.8670 32.9089 0.2508 'International Tables Vol C 4.2.6.8 and 6.1.1.4'
F 0.0171 0.0103 3.5392 10.2825 2.6412 4.2944 1.5170 0.2615 1.0243 26.1476 0.2776 'International Tables Vol C 4.2.6.8 and 6.1.1.4'

loop_
_geom_angle_atom_site_label_1
_geom_angle_site_symmetry_1
_geom_angle_atom_site_label_2
_geom_angle_site_symmetry_2
_geom_angle_atom_site_label_3
_geom_angle_site_symmetry_3
_geom_angle
_geom_angle_publ_flag
F3 . C1 . F2 . 107.33(11) yes
F3 . C1 . F1 . 107.53(11) yes
F2 . C1 . F1 . 107.57(11) yes
F3 . C1 . C2 . 111.68(10) yes
F2 . C1 . C2 . 110.80(11) yes
F1 . C1 . C2 . 111.71(10) yes
C1 . C2 . C3 . 110.65(10) yes
C1 . C2 . O1 . 103.00(10) yes
C3 . C2 . O1 . 113.44(10) yes
C1 . C2 . O2 . 109.21(10) yes
C3 . C2 . O2 . 107.10(10) yes
O1 . C2 . O2 . 113.39(10) yes
C2 . C3 . C4 . 109.70(10) yes
C2 . C3 . H31 . 109.6 no
C4 . C3 . H31 . 110.4 no
C2 . C3 . H32 . 108.8 no
C4 . C3 . H32 . 108.9 no
H31 . C3 . H32 . 109.4 no
C3 . C4 . C5 . 108.93(10) yes
C3 . C4 . C6 . 110.17(10) yes
C5 . C4 . C6 . 109.79(11) yes
C3 . C4 . O3 . 111.69(11) yes
C5 . C4 . O3 . 104.28(11) yes
C6 . C4 . O3 . 111.79(10) yes
C4 . C5 . F6 . 112.05(12) yes
C4 . C5 . F5 . 111.23(12) yes
F6 . C5 . F5 . 107.18(13) yes
C4 . C5 . F4 . 111.40(12) yes
F6 . C5 . F4 . 107.11(12) yes
F5 . C5 . F4 . 107.62(12) yes
C4 . C6 . C7 . 112.98(10) yes
C4 . C6 . H61 . 107.4 no
C7 . C6 . H61 . 108.8 no
C4 . C6 . H62 . 108.8 no
C7 . C6 . H62 . 109.7 no
H61 . C6 . H62 . 109.1 no
C6 . C7 . C8 . 107.86(11) yes
C6 . C7 . C9 . 114.37(11) yes
C8 . C7 . C9 . 108.14(11) yes
C6 . C7 . O1 . 112.44(10) yes
C8 . C7 . O1 . 101.74(10) yes
C9 . C7 . O1 . 111.36(11) yes
C7 . C8 . F7 . 110.07(12) yes
C7 . C8 . F8 . 112.96(11) yes
F7 . C8 . F8 . 107.21(13) yes
C7 . C8 . F9 . 112.44(12) yes
F7 . C8 . F9 . 107.19(12) yes
F8 . C8 . F9 . 106.65(13) yes
C7 . C9 . H91 . 109.1 no
C7 . C9 . H92 . 109.7 no
H91 . C9 . H92 . 109.8 no
C7 . C9 . H93 . 108.7 no
H91 . C9 . H93 . 109.4 no
H92 . C9 . H93 . 110.2 no
C7 . O1 . C2 . 118.38(9) yes
C4 . O3 . H2 . 110.7 no
C2 . O2 . H1 . 109.7 no

loop_
_geom_bond_atom_site_label_1
_geom_bond_site_symmetry_1
_geom_bond_atom_site_label_2
_geom_bond_site_symmetry_2
_geom_bond_distance
_geom_bond_publ_flag
F1 . C1 . 1.3351(16) yes
F2 . C1 . 1.3351(16) yes
F3 . C1 . 1.3389(15) yes
F4 . C5 . 1.3336(18) yes
F5 . C5 . 1.3371(17) yes
F6 . C5 . 1.3412(19) yes
F7 . C8 . 1.3386(18) yes
F8 . C8 . 1.3368(18) yes
F9 . C8 . 1.3340(18) yes
C1 . C2 . 1.5346(18) yes
C2 . C3 . 1.5218(17) yes
C2 . O1 . 1.4075(15) yes
C2 . O2 . 1.4011(15) yes
C3 . C4 . 1.5271(17) yes
C3 . H31 . 0.979 no
C3 . H32 . 0.962 no
C4 . C5 . 1.5263(19) yes
C4 . C6 . 1.5250(17) yes
C4 . O3 . 1.4235(15) yes
C6 . C7 . 1.5350(17) yes
C6 . H61 . 0.971 no
C6 . H62 . 0.961 no
C7 . C8 . 1.5328(19) yes
C7 . C9 . 1.5266(18) yes
C7 . O1 . 1.4439(15) yes
C9 . H91 . 0.975 no
C9 . H92 . 0.974 no
C9 . H93 . 0.965 no
O3 . H2 . 0.796 no
O2 . H1 . 0.824 no

loop_
_geom_hbond_atom_site_label_D
_geom_hbond_site_symmetry_D
_geom_hbond_atom_site_label_H
_geom_hbond_site_symmetry_H
_geom_hbond_atom_site_label_A
_geom_hbond_site_symmetry_A
_geom_hbond_angle_DHA
_geom_hbond_distance_DH
_geom_hbond_distance_HA
_geom_hbond_distance_DA
_geom_hbond_publ_flag
C9 . H92 . O3 . 123 0.97 2.58 3.2159(19) yes
O2 . H1 . O3 3_546 168 0.82 1.97 2.7819(19) yes
O3 . H2 . O2 . 140 0.80 2.10 2.7576(19) yes

loop_
_cod_related_entry_id
_cod_related_entry_database
_cod_related_entry_code
1 ChemSpider 10322575
